data_4126403
loop_
_publ_author_name
'Milner, Phillip J.'
'Siegelman, Rebecca L.'
'Forse, Alexander C.'
'Gonzalez, Miguel I.'
'Run\<cevski, Tom\<ce'
'Martell, Jeffrey D.'
'Reimer, Jeffrey A.'
'Long, Jeffrey R.'

_publ_section_title
;
 A Diaminopropane-Appended Metal--Organic Framework Enabling Efficient CO2
 Capture from Coal Flue Gas via a Mixed Adsorption Mechanism
;
_journal_name_full 'Journal of the American Chemical Society'
_journal_paper_doi 10.1021/jacs.7b07612
_journal_year 2017
_chemical_formula_moiety '0.33(C65.74 H80.45 N10.4 O23.86 Zn6)'
_chemical_formula_sum 'C21.91 H26.82 N3.47 O7.95 Zn2'
_chemical_formula_weight 596.77
_chemical_name_common Zn2(dobpdc)(dmen)0.976(dmen-CO2)0.758
_space_group_crystal_system trigonal
_space_group_IT_number 152
_space_group_name_Hall 'P 31 2"'
_space_group_name_H-M_alt 'P 31 2 1'
_symmetry_space_group_name_Hall 'P 31 2"'
_symmetry_space_group_name_H-M 'P 31 2 1'
_atom_sites_solution_hydrogens geom
_atom_sites_solution_primary 'intrinsic phasing'
_atom_sites_solution_secondary difmap
_audit_creation_date 2017-05-15
_audit_creation_method
;
Olex2 1.2
(compiled Mar 28 2017 19:26:29 for OlexSys, GUI svn.r5337)
;
_cell_angle_alpha 90
_cell_angle_beta 90
_cell_angle_gamma 120
_cell_formula_units_Z 3
_cell_length_a 21.3008(9)
_cell_length_b 21.3008(9)
_cell_length_c 6.8770(3)
_cell_measurement_reflns_used 9696
_cell_measurement_temperature 100(2)
_cell_measurement_theta_max 35.894
_cell_measurement_theta_min 3.186
_cell_volume 2702.2(2)
_computing_cell_refinement 'SAINT v8.34A (Bruker, 2013)'
_computing_data_collection 'Bruker APEX3'
_computing_data_reduction 'SAINT v8.34A (Bruker, 2013)'
_computing_molecular_graphics 'Olex2 (Dolomanov et al., 2009)'
_computing_publication_material 'Olex2 (Dolomanov et al., 2009)'
_computing_structure_refinement 'ShelXL (Sheldrick, 2015)'
_computing_structure_solution 'ShelXT (Sheldrick, 2015)'
_diffrn_ambient_temperature 100(2)
_diffrn_detector_area_resol_mean 10.42
_diffrn_measured_fraction_theta_full 0.999
_diffrn_measured_fraction_theta_max 1.000
_diffrn_measurement_device_type 'Bruker D8 with PHOTON 100 detector'
_diffrn_measurement_method '\f and \w shutterless scans'
_diffrn_radiation_monochromator 'silicon 111'
_diffrn_radiation_type synchrotron
_diffrn_radiation_wavelength 0.7749
_diffrn_reflns_av_R_equivalents 0.0778
_diffrn_reflns_av_unetI/netI 0.0460
_diffrn_reflns_Laue_measured_fraction_full 0.999
_diffrn_reflns_Laue_measured_fraction_max 1.000
_diffrn_reflns_limit_h_max 30
_diffrn_reflns_limit_h_min -30
_diffrn_reflns_limit_k_max 30
_diffrn_reflns_limit_k_min -30
_diffrn_reflns_limit_l_max 9
_diffrn_reflns_limit_l_min -9
_diffrn_reflns_number 40910
_diffrn_reflns_point_group_measured_fraction_full 1.000
_diffrn_reflns_point_group_measured_fraction_max 1.000
_diffrn_reflns_theta_full 27.706
_diffrn_reflns_theta_max 33.600
_diffrn_reflns_theta_min 2.085
_diffrn_source
;
Advanced Light Source, station 11.3.1
;
_diffrn_standards_number 0
_exptl_absorpt_coefficient_mu 1.725
_exptl_absorpt_correction_T_max 0.887
_exptl_absorpt_correction_T_min 0.5886
_exptl_absorpt_correction_type multi-scan
_exptl_absorpt_process_details
;
SADABS-2014/2 (Bruker,2014) was used for absorption correction.
wR2(int) was 0.1400 before and 0.0848 after correction.
The Ratio of minimum to maximum transmission is 0.6628.
The \l/2 correction factor is Not present.
;
_exptl_crystal_colour yellow
_exptl_crystal_colour_primary yellow
_exptl_crystal_density_diffrn 1.100
_exptl_crystal_density_method 'not measured'
_exptl_crystal_description prism
_exptl_crystal_F_000 919
_exptl_crystal_size_max 0.179
_exptl_crystal_size_mid 0.071
_exptl_crystal_size_min 0.071
_refine_diff_density_max 1.571
_refine_diff_density_min -2.196
_refine_diff_density_rms 0.159
_refine_ls_abs_structure_details
;
 Refined as an inversion twin.
;
_refine_ls_abs_structure_Flack 0.47(3)
_refine_ls_extinction_method none
_refine_ls_goodness_of_fit_ref 1.215
_refine_ls_hydrogen_treatment constr
_refine_ls_matrix_type full
_refine_ls_number_parameters 240
_refine_ls_number_reflns 5513
_refine_ls_number_restraints 181
_refine_ls_restrained_S_all 1.207
_refine_ls_R_factor_all 0.0750
_refine_ls_R_factor_gt 0.0728
_refine_ls_shift/su_max 0.001
_refine_ls_shift/su_mean 0.000
_refine_ls_structure_factor_coef Fsqd
_refine_ls_weighting_details 'w=1/[\s^2^(Fo^2^)+(0.0434P)^2^+15.4066P] where P=(Fo^2^+2Fc^2^)/3'
_refine_ls_weighting_scheme calc
_refine_ls_wR_factor_gt 0.1762
_refine_ls_wR_factor_ref 0.1775
_reflns_Friedel_coverage 0.865
_reflns_Friedel_fraction_full 1.000
_reflns_Friedel_fraction_max 1.000
_reflns_number_gt 5333
_reflns_number_total 5513
_reflns_threshold_expression 'I > 2\s(I)'
_cod_data_source_file ja7b07612_si_004.cif
_cod_data_source_block rls132s
_cod_original_cell_volume 2702.2(3)
_cod_database_code 4126403
_shelx_shelxl_version_number 2016/6
_shelx_space_group_comment
;
The symmetry employed for this shelxl refinement is uniquely defined
by the following loop, which should always be used as a source of
symmetry information in preference to the above space-group names.
They are only intended as comments.
;
_shelx_estimated_absorpt_t_max 0.887
_shelx_estimated_absorpt_t_min 0.748
_olex2_refinement_description
;
1. Twinned data refinement
 Scales: 0.53(3)
 0.47(3)
2. Fixed Uiso
 At 1.2 times of:
  All C(H) groups, All C(H,H) groups, All C(H,H,H,H,H,H) groups, All N(H)
  groups, All N(H,H) groups, All N(H,H,H) groups
 At 1.5 times of:
  All C(H,H,H) groups
3. Restrained distances
 N2A-C10A
 1.47 with sigma of 0.02
 C10B-C11B \\sim C10B-C9B \\sim C10B-C12B
 with sigma of 0.02
4. Uiso/Uaniso restraints and constraints
O4 \\sim O5 \\sim N1A \\sim N2A \\sim C8 \\sim C9A \\sim C10A \\sim C11A \\sim
C12A: within 2A with sigma of 0.01 and sigma for terminal atoms of 0.02
N1B \\sim N2B \\sim C9B \\sim C10B \\sim C11B \\sim C12B: within 2A with sigma
of 0.01 and sigma for terminal atoms of 0.02
O4 \\sim N1B: within 2A with sigma of 0.01 and sigma for terminal atoms of 0.02
5. Rigid body (RIGU) restrains
 O4, O5, N1A, N2A, C8, C9A, C10A, C11A, C12A
 with sigma for 1-2 distances of 0.004 and sigma for 1-3 distances of 0.004
 N1B, N2B, C9B, C10B, C11B, C12B
 with sigma for 1-2 distances of 0.004 and sigma for 1-3 distances of 0.004
6. Others
 Fixed Sof: O4(0.488) O5(0.488) N1A(0.488) H1A(0.488) N2A(0.488) H2AA(0.488)
 H2AB(0.488) H2AC(0.488) C8(0.488) C9A(0.488) H9AA(0.488) H9AB(0.488)
 C10A(0.488) C11A(0.488) H11A(0.488) H11B(0.488) H11C(0.488) C12A(0.488)
 H12A(0.488) H12B(0.488) H12C(0.488) N1B(0.379) H1BA(0.379) H1BB(0.379)
 N2B(0.379) H2BA(0.253) H2BB(0.253) H2BC(0.253) C9B(0.379) H9BA(0.379)
 H9BB(0.379) C10B(0.379) C11B(0.379) H11D(0.19) H11E(0.19) H11F(0.19)
 H11G(0.19) H11H(0.19) H11I(0.19) C12B(0.379) H12D(0.379) H12E(0.379)
 H12F(0.379)
7.a Secondary CH2 refined with riding coordinates:
 C9A(H9AA,H9AB), N1B(H1BA,H1BB), C9B(H9BA,H9BB)
7.b Me refined with riding coordinates:
 N2B(H2BA,H2BB,H2BC)
7.c Aromatic/amide H refined with riding coordinates:
 C3(H3), C5(H5), C6(H6), N1A(H1A)
7.d Disordered Me refined with riding coordinates:
 C11B(H11D,H11E,H11F,H11G,H11H,H11I)
7.e Idealised Me refined as rotating group:
 N2A(H2AA,H2AB,H2AC), C11A(H11A,H11B,H11C), C12A(H12A,H12B,H12C), C12B(H12D,
 H12E,H12F)
;
_olex2_submission_special_instructions 'No special instructions were received'

loop_
_space_group_symop_operation_xyz
'x, y, z'
'-y, x-y, z+1/3'
'-x+y, -x, z+2/3'
'y, x, -z'
'x-y, -y, -z+2/3'
'-x, -x+y, -z+1/3'

loop_
_atom_site_label
_atom_site_type_symbol
_atom_site_fract_x
_atom_site_fract_y
_atom_site_fract_z
_atom_site_U_iso_or_equiv
_atom_site_adp_type
_atom_site_occupancy
_atom_site_site_symmetry_order
_atom_site_calc_flag
_atom_site_refinement_flags_posn
_atom_site_refinement_flags_adp
_atom_site_refinement_flags_occupancy
_atom_site_disorder_assembly
_atom_site_disorder_group
Zn1 Zn 0.61295(4) 0.27226(4) 0.85883(10) 0.01188(18) Uani 1 1 d . . . . .
O1 O 0.6706(3) 0.2441(3) 0.0451(6) 0.0141(10) Uani 1 1 d . . . . .
O2 O 0.6438(3) 0.2860(3) 0.3987(6) 0.0140(9) Uani 1 1 d . . . . .
O3 O 0.6022(4) 0.2048(3) 0.6366(7) 0.0226(12) Uani 1 1 d . . . . .
C1 C 0.6406(4) 0.1798(4) 0.1325(9) 0.0165(13) Uani 1 1 d . . . . .
C2 C 0.6189(4) 0.1669(4) 0.3295(9) 0.0181(14) Uani 1 1 d . . . . .
C3 C 0.5879(5) 0.0961(4) 0.4030(9) 0.0207(15) Uani 1 1 d . . . . .
H3 H 0.573243 0.088038 0.535444 0.025 Uiso 1 1 calc R . . . .
C4 C 0.5775(5) 0.0374(3) 0.2920(9) 0.0219(15) Uani 1 1 d . . . . .
C5 C 0.5993(5) 0.0509(4) 0.0966(10) 0.0268(19) Uani 1 1 d . . . . .
H5 H 0.592363 0.011765 0.015648 0.032 Uiso 1 1 calc R . . . .
C6 C 0.6304(5) 0.1198(4) 0.0201(10) 0.0260(18) Uani 1 1 d . . . . .
H6 H 0.645555 0.127249 -0.111969 0.031 Uiso 1 1 calc R . . . .
C7 C 0.6226(4) 0.2239(3) 0.4643(9) 0.0138(12) Uani 1 1 d . . . . .
O4 O 0.5132(16) 0.2036(13) 0.988(4) 0.045(6) Uani 0.488 1 d . U P A 1
O5 O 0.4150(18) 0.0913(16) 0.943(4) 0.109(10) Uani 0.488 1 d . U P A 1
N1A N 0.4427(14) 0.1778(16) 0.703(4) 0.071(6) Uani 0.488 1 d . U P A 1
H1A H 0.478003 0.217122 0.648580 0.085 Uiso 0.488 1 calc R . P A 1
N2A N 0.4226(17) 0.1039(19) 0.332(4) 0.078(7) Uani 0.488 1 d D U P A 1
H2AA H 0.418599 0.095363 0.201991 0.094 Uiso 0.488 1 calc GR . P A 1
H2AB H 0.404475 0.061093 0.397325 0.094 Uiso 0.488 1 calc GR . P A 1
H2AC H 0.470132 0.132887 0.364034 0.094 Uiso 0.488 1 calc GR . P A 1
C8 C 0.4543(17) 0.1531(18) 0.883(4) 0.065(6) Uani 0.488 1 d . U P A 1
C9A C 0.3761(18) 0.140(2) 0.611(4) 0.075(6) Uani 0.488 1 d . U P A 1
H9AA H 0.346791 0.163168 0.645370 0.090 Uiso 0.488 1 calc R . P A 1
H9AB H 0.350164 0.089954 0.659426 0.090 Uiso 0.488 1 calc R . P A 1
C10A C 0.382(2) 0.139(2) 0.386(5) 0.079(6) Uani 0.488 1 d D U P A 1
C11A C 0.420(2) 0.220(2) 0.310(5) 0.084(8) Uani 0.488 1 d . U P A 1
H11A H 0.394957 0.244171 0.364920 0.126 Uiso 0.488 1 calc GR . P A 1
H11B H 0.416512 0.219852 0.167454 0.126 Uiso 0.488 1 calc GR . P A 1
H11C H 0.470687 0.245740 0.349171 0.126 Uiso 0.488 1 calc GR . P A 1
C12A C 0.306(2) 0.098(2) 0.306(5) 0.087(9) Uani 0.488 1 d . U P A 1
H12A H 0.288492 0.045473 0.318069 0.131 Uiso 0.488 1 calc GR . P A 1
H12B H 0.306689 0.109838 0.168181 0.131 Uiso 0.488 1 calc GR . P A 1
H12C H 0.274720 0.110149 0.378542 0.131 Uiso 0.488 1 calc GR . P A 1
N1B N 0.512(3) 0.186(2) 0.954(6) 0.032(5) Uani 0.379 1 d . U P A 2
H1BA H 0.479928 0.178999 0.857714 0.038 Uiso 0.379 1 calc R . P A 2
H1BB H 0.517004 0.146240 0.956367 0.038 Uiso 0.379 1 calc R . P A 2
N2B N 0.353(2) 0.096(2) 1.034(6) 0.089(10) Uani 0.379 1 d . U P A 2
H2BA H 0.370552 0.086305 0.923387 0.107 Uiso 0.253 1 calc R . P A 2
H2BB H 0.311172 0.055232 1.069345 0.107 Uiso 0.253 1 calc R . P A 2
H2BC H 0.344486 0.132692 1.012438 0.107 Uiso 0.253 1 calc R . P A 2
C9B C 0.4796(19) 0.186(2) 1.121(5) 0.059(6) Uani 0.379 1 d D U P A 2
H9BA H 0.469913 0.226685 1.115379 0.070 Uiso 0.379 1 calc R . P A 2
H9BB H 0.515264 0.197027 1.226597 0.070 Uiso 0.379 1 calc R . P A 2
C10B C 0.405(2) 0.1151(17) 1.187(6) 0.070(7) Uani 0.379 1 d D U P A 2
C11B C 0.421(4) 0.138(3) 1.412(6) 0.095(13) Uani 0.379 1 d D U P A 2
H11D H 0.468461 0.146269 1.448649 0.114 Uiso 0.19 1 calc R . P A 2
H11E H 0.419254 0.183284 1.431200 0.114 Uiso 0.19 1 calc R . P A 2
H11F H 0.383378 0.099865 1.492486 0.114 Uiso 0.19 1 calc R . P A 2
H11G H 0.378934 0.140010 1.466241 0.114 Uiso 0.19 1 calc R . P A 2
H11H H 0.428141 0.102995 1.483689 0.114 Uiso 0.19 1 calc R . P A 2
H11I H 0.464017 0.186414 1.422404 0.114 Uiso 0.19 1 calc R . P A 2
C12B C 0.418(2) 0.046(2) 1.178(7) 0.076(9) Uani 0.379 1 d D U P A 2
H12D H 0.401886 0.021533 1.051828 0.114 Uiso 0.379 1 calc GR . P A 2
H12E H 0.389904 0.011443 1.281956 0.114 Uiso 0.379 1 calc GR . P A 2
H12F H 0.469543 0.062098 1.195984 0.114 Uiso 0.379 1 calc GR . P A 2

loop_
_atom_site_aniso_label
_atom_site_aniso_U_11
_atom_site_aniso_U_22
_atom_site_aniso_U_33
_atom_site_aniso_U_23
_atom_site_aniso_U_13
_atom_site_aniso_U_12
Zn1 0.0193(4) 0.0133(3) 0.0049(2) -0.0010(2) -0.0001(2) 0.0096(3)
O1 0.021(3) 0.013(2) 0.0070(18) -0.0005(15) -0.0040(17) 0.0073(19)
O2 0.022(2) 0.0065(19) 0.0088(18) -0.0009(16) 0.0024(15) 0.0039(18)
O3 0.042(3) 0.012(2) 0.006(2) -0.0026(17) 0.006(2) 0.007(2)
C1 0.030(4) 0.013(3) 0.006(2) 0.000(2) -0.001(2) 0.011(3)
C2 0.032(4) 0.010(3) 0.005(2) -0.001(2) 0.000(2) 0.006(3)
C3 0.035(4) 0.016(3) 0.005(2) 0.001(2) 0.000(3) 0.008(3)
C4 0.037(4) 0.010(3) 0.007(2) 0.000(2) 0.000(3) 0.003(3)
C5 0.051(5) 0.017(3) 0.006(3) -0.003(2) 0.004(3) 0.012(3)
C6 0.049(5) 0.019(3) 0.006(3) -0.002(2) 0.005(3) 0.014(3)
C7 0.020(3) 0.007(3) 0.009(3) -0.001(2) 0.001(2) 0.003(2)
O4 0.026(6) 0.052(11) 0.048(10) 0.038(8) 0.018(6) 0.012(8)
O5 0.112(17) 0.086(13) 0.062(13) 0.025(11) 0.003(13) 0.000(12)
N1A 0.059(9) 0.078(11) 0.052(8) 0.006(8) -0.003(7) 0.016(9)
N2A 0.082(15) 0.107(18) 0.033(10) 0.002(12) -0.008(11) 0.038(14)
C8 0.046(8) 0.070(10) 0.056(9) 0.015(8) 0.005(7) 0.012(8)
C9A 0.063(10) 0.092(13) 0.049(8) 0.003(9) -0.004(8) 0.023(10)
C10A 0.069(11) 0.105(13) 0.045(9) -0.001(10) -0.005(9) 0.031(10)
C11A 0.080(17) 0.116(16) 0.048(13) 0.011(13) 0.017(14) 0.042(14)
C12A 0.079(14) 0.11(2) 0.067(16) -0.022(16) -0.020(13) 0.040(14)
N1B 0.033(8) 0.033(11) 0.032(10) 0.008(8) 0.007(7) 0.020(8)
N2B 0.060(15) 0.09(2) 0.087(17) 0.031(17) 0.012(13) 0.012(14)
C9B 0.055(10) 0.055(11) 0.054(11) 0.008(9) 0.024(9) 0.019(9)
C10B 0.058(11) 0.066(12) 0.068(12) 0.019(11) 0.024(10) 0.016(10)
C11B 0.10(2) 0.08(2) 0.070(14) 0.014(15) 0.026(16) 0.02(2)
C12B 0.056(17) 0.070(15) 0.09(2) 0.028(15) 0.038(16) 0.022(14)

loop_
_atom_type_symbol
_atom_type_description
_atom_type_scat_dispersion_real
_atom_type_scat_dispersion_imag
_atom_type_scat_source
C C 0.0040 0.0020 'ANOMDisVal Program in PLATON Spek, A. L. J. Appl. Crystallogr. 2003, 36, 7-13'
H H 0.0000 0.0000 'ANOMDisVal Program in PLATON Spek, A. L. J. Appl. Crystallogr. 2003, 36, 7-13'
N N 0.0080 0.0040 'ANOMDisVal Program in PLATON Spek, A. L. J. Appl. Crystallogr. 2003, 36, 7-13'
O O 0.0140 0.0070 'ANOMDisVal Program in PLATON Spek, A. L. J. Appl. Crystallogr. 2003, 36, 7-13'
Zn Zn 0.2280 1.6720 'ANOMDisVal Program in PLATON Spek, A. L. J. Appl. Crystallogr. 2003, 36, 7-13'

loop_
_geom_angle_atom_site_label_1
_geom_angle_atom_site_label_2
_geom_angle_atom_site_label_3
_geom_angle
_geom_angle_site_symmetry_1
_geom_angle_site_symmetry_3
Zn1 Zn1 Zn1 107.75(3) 3_664 2_655
O1 Zn1 Zn1 40.56(14) 3_665 3_664
O1 Zn1 Zn1 122.65(14) 3_665 2_655
O1 Zn1 Zn1 132.98(14) 1_556 3_664
O1 Zn1 Zn1 40.49(13) 1_556 2_655
O1 Zn1 O1 163.11(19) 3_665 1_556
O1 Zn1 O2 80.47(19) 3_665 2_655
O1 Zn1 O2 82.23(18) 3_665 3_665
O1 Zn1 O2 82.08(18) 1_556 3_665
O1 Zn1 O2 90.49(19) 1_556 2_655
O1 Zn1 O4 94.4(9) 1_556 .
O1 Zn1 O4 92.9(8) 3_665 .
O1 Zn1 N1B 92.9(14) 1_556 .
O1 Zn1 N1B 97.3(14) 3_665 .
O2 Zn1 Zn1 42.54(12) 2_655 3_664
O2 Zn1 Zn1 71.93(12) 2_655 2_655
O2 Zn1 Zn1 89.24(13) 3_665 3_664
O2 Zn1 Zn1 44.30(13) 3_665 2_655
O2 Zn1 O2 79.20(5) 3_665 2_655
O3 Zn1 Zn1 83.18(15) . 3_664
O3 Zn1 Zn1 131.8(2) . 2_655
O3 Zn1 O1 96.5(2) . 3_665
O3 Zn1 O1 97.8(2) . 1_556
O3 Zn1 O2 169.5(2) . 3_665
O3 Zn1 O2 90.3(2) . 2_655
O3 Zn1 O4 96.3(7) . .
O3 Zn1 N1B 85.0(9) . .
O4 Zn1 Zn1 132.4(9) . 3_664
O4 Zn1 Zn1 107.4(8) . 2_655
O4 Zn1 O2 94.1(7) . 3_665
O4 Zn1 O2 171.2(7) . 2_655
N1B Zn1 Zn1 113.3(12) . 2_655
N1B Zn1 O2 174.6(11) . 2_655
Zn1 O1 Zn1 98.9(2) 2_654 1_554
C1 O1 Zn1 122.1(5) . 1_554
C1 O1 Zn1 123.2(4) . 2_654
Zn1 O2 Zn1 93.15(18) 2_654 3_664
C7 O2 Zn1 125.6(5) . 2_654
C7 O2 Zn1 134.0(4) . 3_664
C7 O3 Zn1 125.7(5) . .
O1 C1 C2 125.1(6) . .
O1 C1 C6 117.5(6) . .
C2 C1 C6 117.4(6) . .
C1 C2 C7 123.8(6) . .
C3 C2 C1 119.2(6) . .
C3 C2 C7 117.0(6) . .
C2 C3 H3 118.4 . .
C4 C3 C2 123.2(6) . .
C4 C3 H3 118.4 . .
C3 C4 C4 120.8(7) . 5
C3 C4 C5 117.1(6) . .
C5 C4 C4 121.9(7) . 5
C4 C5 H5 119.4 . .
C6 C5 C4 121.2(7) . .
C6 C5 H5 119.4 . .
C1 C6 H6 119.0 . .
C5 C6 C1 121.9(6) . .
C5 C6 H6 119.0 . .
O2 C7 O3 124.4(6) . .
O2 C7 C2 118.7(6) . .
O3 C7 C2 116.9(6) . .
C8 O4 Zn1 122(2) . .
C8 N1A H1A 119.9 . .
C9A N1A H1A 119.9 . .
C9A N1A C8 120(3) . .
H2AA N2A H2AB 109.5 . .
H2AA N2A H2AC 109.5 . .
H2AB N2A H2AC 109.5 . .
C10A N2A H2AA 109.5 . .
C10A N2A H2AB 109.5 . .
C10A N2A H2AC 109.5 . .
O4 C8 N1A 116(3) . .
O5 C8 O4 122(3) . .
O5 C8 N1A 123(3) . .
N1A C9A H9AA 109.0 . .
N1A C9A H9AB 109.0 . .
N1A C9A C10A 113(3) . .
H9AA C9A H9AB 107.8 . .
C10A C9A H9AA 109.0 . .
C10A C9A H9AB 109.0 . .
N2A C10A C9A 110(3) . .
N2A C10A C11A 112(3) . .
N2A C10A C12A 110(3) . .
C9A C10A C11A 108(3) . .
C12A C10A C9A 107(3) . .
C12A C10A C11A 109(3) . .
C10A C11A H11A 109.5 . .
C10A C11A H11B 109.5 . .
C10A C11A H11C 109.5 . .
H11A C11A H11B 109.5 . .
H11A C11A H11C 109.5 . .
H11B C11A H11C 109.5 . .
C10A C12A H12A 109.5 . .
C10A C12A H12B 109.5 . .
C10A C12A H12C 109.5 . .
H12A C12A H12B 109.5 . .
H12A C12A H12C 109.5 . .
H12B C12A H12C 109.5 . .
Zn1 N1B H1BA 106.1 . .
Zn1 N1B H1BB 106.1 . .
H1BA N1B H1BB 106.3 . .
C9B N1B Zn1 125(3) . .
C9B N1B H1BA 106.1 . .
C9B N1B H1BB 106.1 . .
H2BA N2B H2BB 109.5 . .
H2BA N2B H2BC 109.5 . .
H2BB N2B H2BC 109.5 . .
C10B N2B H2BA 109.5 . .
C10B N2B H2BB 109.5 . .
C10B N2B H2BC 109.5 . .
N1B C9B H9BA 107.2 . .
N1B C9B H9BB 107.2 . .
N1B C9B C10B 121(3) . .
H9BA C9B H9BB 106.8 . .
C10B C9B H9BA 107.2 . .
C10B C9B H9BB 107.2 . .
N2B C10B C9B 109(3) . .
N2B C10B C11B 143(4) . .
N2B C10B C12B 100(3) . .
C9B C10B C12B 108(3) . .
C11B C10B C9B 92(3) . .
C11B C10B C12B 102(4) . .
C10B C11B H11D 109.5 . .
C10B C11B H11E 109.5 . .
C10B C11B H11F 109.5 . .
C10B C11B H11G 109.5 . .
C10B C11B H11H 109.5 . .
C10B C11B H11I 109.5 . .
H11D C11B H11E 109.5 . .
H11D C11B H11F 109.5 . .
H11D C11B H11G 141.1 . .
H11D C11B H11H 56.3 . .
H11D C11B H11I 56.3 . .
H11E C11B H11F 109.5 . .
H11E C11B H11G 56.3 . .
H11E C11B H11H 141.1 . .
H11E C11B H11I 56.3 . .
H11F C11B H11G 56.3 . .
H11F C11B H11H 56.3 . .
H11F C11B H11I 141.1 . .
H11G C11B H11H 109.5 . .
H11G C11B H11I 109.5 . .
H11H C11B H11I 109.5 . .
C10B C12B H12D 109.5 . .
C10B C12B H12E 109.5 . .
C10B C12B H12F 109.5 . .
H12D C12B H12E 109.5 . .
H12D C12B H12F 109.5 . .
H12E C12B H12F 109.5 . .

loop_
_geom_bond_atom_site_label_1
_geom_bond_atom_site_label_2
_geom_bond_distance
_geom_bond_site_symmetry_2
Zn1 Zn1 3.1295(9) 2_655
Zn1 Zn1 3.1295(9) 3_664
Zn1 O1 2.057(5) 3_665
Zn1 O1 2.060(5) 1_556
Zn1 O2 2.119(5) 3_665
Zn1 O2 2.189(5) 2_655
Zn1 O3 2.030(5) .
Zn1 O4 2.08(3) .
Zn1 N1B 2.11(5) .
O1 C1 1.330(8) .
O2 C7 1.249(8) .
O3 C7 1.258(8) .
C1 C2 1.413(9) .
C1 C6 1.415(9) .
C2 C3 1.404(10) .
C2 C7 1.497(9) .
C3 H3 0.9500 .
C3 C4 1.386(10) .
C4 C4 1.491(13) 5
C4 C5 1.403(9) .
C5 H5 0.9500 .
C5 C6 1.378(11) .
C6 H6 0.9500 .
O4 C8 1.38(4) .
O5 C8 1.23(4) .
N1A H1A 0.8800 .
N1A C8 1.41(4) .
N1A C9A 1.38(4) .
N2A H2AA 0.9100 .
N2A H2AB 0.9100 .
N2A H2AC 0.9100 .
N2A C10A 1.45(3) .
C9A H9AA 0.9900 .
C9A H9AB 0.9900 .
C9A C10A 1.56(4) .
C10A C11A 1.58(6) .
C10A C12A 1.51(5) .
C11A H11A 0.9800 .
C11A H11B 0.9800 .
C11A H11C 0.9800 .
C12A H12A 0.9800 .
C12A H12B 0.9800 .
C12A H12C 0.9800 .
N1B H1BA 0.9100 .
N1B H1BB 0.9100 .
N1B C9B 1.34(5) .
N2B H2BA 0.9100 .
N2B H2BB 0.9100 .
N2B H2BC 0.9100 .
N2B C10B 1.43(6) .
C9B H9BA 0.9900 .
C9B H9BB 0.9900 .
C9B C10B 1.61(4) .
C10B C11B 1.61(4) .
C10B C12B 1.63(4) .
C11B H11D 0.9800 .
C11B H11E 0.9800 .
C11B H11F 0.9800 .
C11B H11G 0.9800 .
C11B H11H 0.9800 .
C11B H11I 0.9800 .
C12B H12D 0.9800 .
C12B H12E 0.9800 .
C12B H12F 0.9800 .

loop_
_geom_hbond_atom_site_label_D
_geom_hbond_atom_site_label_H
_geom_hbond_atom_site_label_A
_geom_hbond_distance_DH
_geom_hbond_distance_HA
_geom_hbond_distance_DA
_geom_hbond_angle_DHA
_geom_hbond_site_symmetry_A
N1A H1A O1 0.88 2.28 3.03(3) 143.9 3_665
N2A H2AA O4 0.91 2.62 3.12(4) 114.9 1_554
N2A H2AA O5 0.91 1.79 2.69(4) 172.3 1_554

loop_
_geom_torsion_atom_site_label_1
_geom_torsion_atom_site_label_2
_geom_torsion_atom_site_label_3
_geom_torsion_atom_site_label_4
_geom_torsion
_geom_torsion_site_symmetry_1
_geom_torsion_site_symmetry_4
Zn1 O1 C1 C2 25.3(11) 2_654 .
Zn1 O1 C1 C2 -103.6(8) 1_554 .
Zn1 O1 C1 C6 77.2(8) 1_554 .
Zn1 O1 C1 C6 -153.8(6) 2_654 .
Zn1 O2 C7 O3 1.9(12) 3_664 .
Zn1 O2 C7 O3 143.8(6) 2_654 .
Zn1 O2 C7 C2 -38.1(9) 2_654 .
Zn1 O2 C7 C2 180.0(5) 3_664 .
Zn1 O3 C7 O2 -10.2(11) . .
Zn1 O3 C7 C2 171.7(5) . .
Zn1 O4 C8 O5 137(3) . .
Zn1 O4 C8 N1A -43(4) . .
Zn1 N1B C9B C10B -176(3) . .
O1 C1 C2 C3 180.0(8) . .
O1 C1 C2 C7 4.1(13) . .
O1 C1 C6 C5 -179.4(8) . .
C1 C2 C3 C4 0.4(13) . .
C1 C2 C7 O2 2.4(12) . .
C1 C2 C7 O3 -179.3(8) . .
C2 C1 C6 C5 1.4(13) . .
C2 C3 C4 C4 -176.3(6) . 5
C2 C3 C4 C5 -0.4(14) . .
C3 C2 C7 O2 -173.5(7) . .
C3 C2 C7 O3 4.7(11) . .
C3 C4 C5 C6 0.8(15) . .
C4 C4 C5 C6 176.7(7) 5 .
C4 C5 C6 C1 -1.4(15) . .
C6 C1 C2 C3 -0.9(12) . .
C6 C1 C2 C7 -176.7(8) . .
C7 C2 C3 C4 176.5(8) . .
N1A C9A C10A N2A 61(5) . .
N1A C9A C10A C11A -62(4) . .
N1A C9A C10A C12A -180(3) . .
C8 N1A C9A C10A -143(4) . .
C9A N1A C8 O4 -162(3) . .
C9A N1A C8 O5 18(6) . .
N1B C9B C10B N2B -55(6) . .
N1B C9B C10B C11B 156(5) . .
N1B C9B C10B C12B 52(6) . .

loop_
_twin_individual_id
_twin_individual_mass_fraction_refined
1 0.53(3)
2 0.47(3)
